data_2106328
loop_
_publ_author_name
'Hamon, C.'
'Marchand, R.'
'Laurent, Y.'
'l'Haridon, P.'

_publ_section_title
;
 Etude structurale de Ca2 Sb
;
_journal_name_full 'Acta Crystallographica B (24,1968-38,1982)'
_journal_page_first 427
_journal_page_last 430
_journal_volume 31
_journal_year 1975
_chemical_formula_sum 'Ca2 Sb'
_space_group_IT_number 107
_symmetry_space_group_name_Hall 'I 4 -2'
_symmetry_space_group_name_H-M 'I 4 m m'
_cell_angle_alpha 90
_cell_angle_beta 90
_cell_angle_gamma 90
_cell_formula_units_Z 4
_cell_length_a 4.69
_cell_length_b 4.69
_cell_length_c 16.39
_cell_volume 360.516
_citation_journal_id_ASTM ACBCAR
_cod_data_source_file Hamon_ACBCAR_1975_1435.cif
_cod_data_source_block Ca2Sb1
_cod_original_cell_volume 360.5161
_cod_original_formula_sum 'Ca2 Sb1'
_cod_database_code 2106328

loop_
_symmetry_equiv_pos_as_xyz
x,y,z
-y,x,z
-x,-y,z
y,-x,z
-x,y,z
-y,-x,z
x,-y,z
y,x,z
x+1/2,y+1/2,z+1/2
-y+1/2,x+1/2,z+1/2
-x+1/2,-y+1/2,z+1/2
y+1/2,-x+1/2,z+1/2
-x+1/2,y+1/2,z+1/2
-y+1/2,-x+1/2,z+1/2
x+1/2,-y+1/2,z+1/2
y+1/2,x+1/2,z+1/2

loop_
_atom_site_label
_atom_site_type_symbol
_atom_site_fract_x
_atom_site_fract_y
_atom_site_fract_z
_atom_site_occupancy
_atom_site_U_iso_or_equiv
Sb1 Sb 0 0 0.1322 1 0.0
Ca2 Ca 0 0 0.658 1 0.0
Ca1 Ca 0 0 0.3238 1 0.0
Ca3 Ca 0 0.5 0 1 0.0
Sb2 Sb 0 0 0.8549 1 0.0
